data_7051084
loop_
_publ_author_name
'Veneta Videnova-Adrabinska'
'El&#x00BF;bieta Janeczko'
'Teresa Borowiak'
'Grzegorz Dutkiewicz'

_journal_name_full 'New Journal of Chemistry'
_journal_paper_doi 10.1039/b009197i
_journal_year 2001
_chemical_formula_sum 'C8 H11 N3 O5 S'
_chemical_formula_weight 261.26
_space_group_IT_number 14
_symmetry_cell_setting monoclinic
_symmetry_space_group_name_Hall '-P 2ybc'
_symmetry_space_group_name_H-M 'P 1 21/c 1'
_cell_angle_alpha 90.00
_cell_angle_beta 103.38(2)
_cell_angle_gamma 90.00
_cell_formula_units_Z 4
_cell_length_a 10.626(2)
_cell_length_b 15.597(3)
_cell_length_c 7.1820(10)
_cell_measurement_temperature 293(2)
_cell_volume 1158.0(4)
_diffrn_ambient_temperature 293(2)
_exptl_crystal_density_diffrn 1.499
_refine_ls_R_factor_obs 0.0428
_refine_ls_wR_factor_obs 0.1180
_cod_depositor_comments
;
The following automatic conversions were performed:
'_symmetry_cell_setting' value 'Monoclinic' changed to 'monoclinic'
according to '/home/saulius/struct/CIF-dictionaries/cif_core.dic'
dictionary named 'cif_core.dic' version 2.4.1 from 2010-06-29.

Automatic conversion script
Id: cif_fix_enum 1527 2010-12-29 10:47:43Z saulius 
;
_cod_original_sg_symbol_H-M 'P 21/c'
_cod_database_code 7051084

loop_
_symmetry_equiv_pos_as_xyz
'x, y, z'
'x, -y+1/2, z+1/2'
'-x, -y, -z'
'-x, y-1/2, -z-1/2'

loop_
_atom_site_aniso_label
_atom_site_aniso_U_11
_atom_site_aniso_U_22
_atom_site_aniso_U_33
_atom_site_aniso_U_23
_atom_site_aniso_U_13
_atom_site_aniso_U_12
S1 0.0372(3) 0.0392(3) 0.0407(3) -0.0002(2) 0.0009(2) -0.0005(2)
C1 0.0374(9) 0.0374(8) 0.0347(8) -0.0002(6) 0.0057(6) -0.0008(7)
C2 0.0366(9) 0.0401(9) 0.0453(9) -0.0026(7) 0.0027(7) -0.0064(7)
C3 0.0442(10) 0.0341(9) 0.0474(9) -0.0011(7) 0.0068(7) -0.0055(7)
C4 0.0376(9) 0.0378(9) 0.0369(8) 0.0025(6) 0.0058(7) -0.0007(7)
C5 0.0371(9) 0.0424(10) 0.0508(10) 0.0005(8) 0.0013(7) -0.0064(7)
C6 0.0416(9) 0.0339(9) 0.0520(10) 0.0000(7) 0.0022(7) -0.0048(7)
C7 0.0435(10) 0.0404(9) 0.0462(9) 0.0049(7) 0.0059(7) -0.0011(7)
C8 0.0467(10) 0.0354(9) 0.0468(9) 0.0005(7) 0.0004(8) 0.0026(7)
O1 0.0586(8) 0.0559(8) 0.0452(7) 0.0120(6) 0.0043(6) -0.0015(7)
O2 0.0380(7) 0.0541(8) 0.0571(8) -0.0052(6) -0.0024(6) -0.0045(6)
O3 0.0463(7) 0.0437(7) 0.0526(8) -0.0075(6) 0.0076(6) 0.0004(5)
O4 0.0437(8) 0.0492(8) 0.0994(13) 0.0087(8) -0.0155(8) -0.0018(6)
O5 0.0512(8) 0.0381(7) 0.0775(10) 0.0032(7) -0.0003(7) 0.0033(6)
N1 0.0607(11) 0.0634(11) 0.0420(10) -0.0043(8) 0.0053(9) -0.0176(9)
N2 0.0712(13) 0.0616(12) 0.0511(11) 0.0016(9) 0.0048(9) -0.0245(10)
N3 0.0563(11) 0.0600(11) 0.0496(10) -0.0097(8) 0.0002(9) -0.0065(9)

loop_
_atom_site_label
_atom_site_type_symbol
_atom_site_fract_x
_atom_site_fract_y
_atom_site_fract_z
_atom_site_U_iso_or_equiv
_atom_site_thermal_displace_type
_atom_site_occupancy
_atom_site_calc_flag
_atom_site_refinement_flags
_atom_site_disorder_group
S1 S 0.28822(4) 0.56160(3) 0.04236(6) 0.0403(2) Uani 1 d . .
C1 C 0.1629(2) 0.63522(11) -0.0554(2) 0.0370(4) Uani 1 d . .
C2 C 0.1853(2) 0.72260(12) -0.0422(3) 0.0418(4) Uani 1 d . .
C3 C 0.0847(2) 0.77875(11) -0.1127(3) 0.0425(4) Uani 1 d . .
C4 C -0.0374(2) 0.74716(11) -0.1957(2) 0.0379(4) Uani 1 d . .
C5 C -0.0586(2) 0.65942(12) -0.2093(3) 0.0449(4) Uani 1 d . .
C6 C 0.0409(2) 0.60302(11) -0.1394(3) 0.0439(4) Uani 1 d . .
C7 C -0.1476(2) 0.80588(12) -0.2712(3) 0.0441(4) Uani 1 d . .
C8 C 0.5013(2) 0.62268(11) 0.6197(3) 0.0447(4) Uani 1 d . .
O1 O 0.25084(14) 0.52031(9) 0.2011(2) 0.0545(4) Uani 1 d . .
O2 O 0.40701(13) 0.61128(9) 0.0974(2) 0.0519(4) Uani 1 d . .
O3 O 0.29420(13) 0.50217(8) -0.1130(2) 0.0482(3) Uani 1 d . .
O4 O -0.25472(14) 0.78157(10) -0.3513(3) 0.0694(5) Uani 1 d . .
O5 O -0.1176(2) 0.88685(10) -0.2432(3) 0.0581(4) Uani 1 d . .
N1 N 0.3964(2) 0.57488(13) 0.5812(3) 0.0564(5) Uani 1 d . .
N2 N 0.5556(2) 0.64777(14) 0.4817(3) 0.0628(5) Uani 1 d . .
N3 N 0.5511(2) 0.64637(13) 0.7977(3) 0.0573(5) Uani 1 d . .
H2 H 0.2644(24) 0.7431(17) 0.0119(35) 0.060(7) Uiso 1 d . .
H3 H 0.0999(21) 0.8405(15) -0.1067(30) 0.049(5) Uiso 1 d . .
H5 H -0.1370(24) 0.6386(16) -0.2634(35) 0.061(7) Uiso 1 d . .
H6 H 0.0227(20) 0.5409(14) -0.1572(29) 0.045(5) Uiso 1 d . .
HO5 H -0.1688(35) 0.9172(24) -0.2827(50) 0.094(11) Uiso 1 d . .
H1N1 H 0.3708(26) 0.5618(16) 0.4836(41) 0.058(8) Uiso 1 d . .
H2N1 H 0.3694(25) 0.5551(16) 0.6717(39) 0.060(7) Uiso 1 d . .
H1N2 H 0.6135(29) 0.6846(20) 0.5047(41) 0.078(9) Uiso 1 d . .
H2N2 H 0.5188(27) 0.6387(18) 0.3639(41) 0.072(8) Uiso 1 d . .
H1N3 H 0.6182(26) 0.6722(18) 0.8173(36) 0.061(7) Uiso 1 d . .
H2N3 H 0.5139(25) 0.6292(16) 0.8821(37) 0.060(7) Uiso 1 d . .

loop_
_geom_bond_atom_site_label_1
_geom_bond_atom_site_label_2
_geom_bond_distance
_geom_bond_site_symmetry_2
_geom_bond_publ_flag
S1 O1 1.4427(14) . ?
S1 O2 1.4557(14) . ?
S1 O3 1.4632(13) . ?
S1 C1 1.775(2) . ?
C1 C2 1.383(2) . ?
C1 C6 1.391(2) . ?
C2 C3 1.384(3) . ?
C3 C4 1.387(2) . ?
C4 C5 1.387(3) . ?
C4 C7 1.487(2) . ?
C5 C6 1.378(3) . ?
C7 O4 1.211(2) . ?
C7 O5 1.307(2) . ?
C8 N1 1.316(3) . ?
C8 N2 1.316(3) . ?
C8 N3 1.318(3) . ?

loop_
_cod_related_entry_id
_cod_related_entry_database
_cod_related_entry_code
1 ChemSpider 29317906
